data_7157488
loop_
_publ_author_name
'Mo, Zu-Yu'
'Wang, Xin-Yu'
'Zhang, Yu-Zhen'
'Yang, Li'
'Tang, Hai-Tao'
'Pan, Ying-Ming'

_publ_section_title
;
 Electrochemically enabled functionalization of indoles or anilines for
 the synthesis of hexafluoroisopropoxy indole and aniline derivatives.
;
_journal_issue 20
_journal_name_full 'Organic &amp; biomolecular chemistry'
_journal_page_first 3832
_journal_page_last 3837
_journal_paper_doi 10.1039/d0ob00157k
_journal_volume 18
_journal_year 2020
_chemical_formula_moiety 'C16 H10 Cl F12 N O3'
_chemical_formula_sum 'C16 H10 Cl F12 N O3'
_chemical_formula_weight 527.70
_space_group_crystal_system monoclinic
_space_group_IT_number 14
_space_group_name_Hall '-P 2ybc'
_space_group_name_H-M_alt 'P 1 21/c 1'
_atom_sites_solution_hydrogens geom
_atom_sites_solution_primary direct
_atom_sites_solution_secondary difmap
_audit_creation_date 2020-04-28
_audit_creation_method
;
Olex2 1.3
(compiled 2020.02.04 svn.rd84adfe8 for OlexSys, GUI svn.r6032)
;
_audit_update_record
;
2020-04-28 deposited with the CCDC.	2020-05-01 downloaded from the CCDC.
;
_cell_angle_alpha 90.00
_cell_angle_beta 94.189(7)
_cell_angle_gamma 90.00
_cell_formula_units_Z 4
_cell_length_a 7.7099(6)
_cell_length_b 16.5285(15)
_cell_length_c 15.8165(16)
_cell_measurement_reflns_used 4429
_cell_measurement_temperature 293(2)
_cell_measurement_theta_max 27.3160
_cell_measurement_theta_min 3.6010
_cell_volume 2010.2(3)
_computing_cell_refinement 'CrysAlisPro 1.171.40.53 (Rigaku OD, 2019)'
_computing_data_collection 'CrysAlisPro 1.171.40.53 (Rigaku OD, 2019)'
_computing_data_reduction 'CrysAlisPro 1.171.40.53 (Rigaku OD, 2019)'
_computing_molecular_graphics 'Olex2 1.3 (Dolomanov et al., 2009)'
_computing_publication_material 'Olex2 1.3 (Dolomanov et al., 2009)'
_computing_structure_refinement 'XL  (Sheldrick, 2008)'
_computing_structure_solution 'XS  (Sheldrick, 2008)'
_diffrn_ambient_temperature 293(2)
_diffrn_detector 'CCD plate'
_diffrn_detector_area_resol_mean 15.9784
_diffrn_detector_type Eos
_diffrn_measured_fraction_theta_full 0.996
_diffrn_measured_fraction_theta_max 0.996
_diffrn_measurement_details
;
List of Runs (angles in degrees, time in seconds):

  # Type    Start    End  Width  t~exp~   \w     \q     \k     \f   Frames
#--------------------------------------------------------------------------
  1  \w    -20.00  60.00   1.00   15.00    --   17.93 -99.00   0.00   80
  2  \w    -55.00  91.00   1.00   15.00    --   17.93   0.00-180.00  146
  3  \w    -96.00 -35.00   1.00   15.00    --  -19.72-178.00 150.00   61
  4  \w    -92.00 -44.00   1.00   15.00    --  -19.72 -38.00-120.00   48
;
_diffrn_measurement_device 'four-circle diffractometer'
_diffrn_measurement_device_type 'SuperNova, Single source at offset/far, Eos'
_diffrn_measurement_method '\w scans'
_diffrn_orient_matrix_type 'CrysAlisPro convention (1999,Acta A55,543-557)'
_diffrn_orient_matrix_UB_11 -0.0814085000
_diffrn_orient_matrix_UB_12 -0.0149628000
_diffrn_orient_matrix_UB_13 0.0113607000
_diffrn_orient_matrix_UB_21 0.0382585000
_diffrn_orient_matrix_UB_22 -0.0105171000
_diffrn_orient_matrix_UB_23 0.0406806000
_diffrn_orient_matrix_UB_31 -0.0209997000
_diffrn_orient_matrix_UB_32 0.0387889000
_diffrn_orient_matrix_UB_33 0.0153525000
_diffrn_radiation_monochromator mirror
_diffrn_radiation_probe x-ray
_diffrn_radiation_type 'Mo K\a'
_diffrn_radiation_wavelength 0.71073
_diffrn_reflns_av_R_equivalents 0.0312
_diffrn_reflns_av_unetI/netI 0.0278
_diffrn_reflns_limit_h_max 8
_diffrn_reflns_limit_h_min -9
_diffrn_reflns_limit_k_max 20
_diffrn_reflns_limit_k_min -19
_diffrn_reflns_limit_l_max 19
_diffrn_reflns_limit_l_min -19
_diffrn_reflns_number 11847
_diffrn_reflns_theta_full 26.00
_diffrn_reflns_theta_max 26.00
_diffrn_reflns_theta_min 3.56
_diffrn_source 'micro-focus sealed X-ray tube'
_diffrn_source_type 'SuperNova (Mo) X-ray Source'
_exptl_absorpt_coefficient_mu 0.319
_exptl_absorpt_correction_T_max 1.00000
_exptl_absorpt_correction_T_min 0.56024
_exptl_absorpt_correction_type multi-scan
_exptl_absorpt_process_details
;
CrysAlisPro 1.171.40.53 (Rigaku Oxford Diffraction, 2019)
Empirical absorption correction using spherical harmonics,
 implemented in SCALE3 ABSPACK scaling algorithm.
;
_exptl_crystal_colour 'clear whiteish white'
_exptl_crystal_colour_lustre clear
_exptl_crystal_colour_modifier whiteish
_exptl_crystal_colour_primary white
_exptl_crystal_density_diffrn 1.744
_exptl_crystal_density_method 'not measured'
_exptl_crystal_description block
_exptl_crystal_F_000 1048
_exptl_crystal_size_max 0.23
_exptl_crystal_size_mid 0.21
_exptl_crystal_size_min 0.16
_refine_diff_density_max 0.283
_refine_diff_density_min -0.310
_refine_diff_density_rms 0.049
_refine_ls_extinction_method none
_refine_ls_goodness_of_fit_ref 1.034
_refine_ls_hydrogen_treatment mixed
_refine_ls_matrix_type full
_refine_ls_number_parameters 299
_refine_ls_number_reflns 3944
_refine_ls_number_restraints 0
_refine_ls_restrained_S_all 1.034
_refine_ls_R_factor_all 0.0717
_refine_ls_R_factor_gt 0.0553
_refine_ls_shift/su_max 0.000
_refine_ls_shift/su_mean 0.000
_refine_ls_structure_factor_coef Fsqd
_refine_ls_weighting_details 'calc w=1/[\s^2^(Fo^2^)+(0.0730P)^2^+1.0065P] where P=(Fo^2^+2Fc^2^)/3'
_refine_ls_weighting_scheme calc
_refine_ls_wR_factor_gt 0.1422
_refine_ls_wR_factor_ref 0.1560
_reflns_number_gt 2975
_reflns_number_total 3944
_reflns_threshold_expression >2sigma(I)
_cod_data_source_file d0ob00157k2.cif
_cod_data_source_block 20200428-pym-mzy-claaa
_cod_depositor_comments 'Adding full bibliography for 7157488.cif.'
_cod_database_code 7157488
_reflns_odcompleteness_completeness 99.53
_reflns_odcompleteness_iscentric 1
_reflns_odcompleteness_theta 26.32
_olex2_refinement_description
;
1. Fixed Uiso
 At 1.2 times of:
  All C(H) groups
 At 1.5 times of:
  All C(H,H,H) groups
2.a Ternary CH refined with riding coordinates:
 C14(H14), C2(H2), C1(H1), C11(H11)
2.b Aromatic/amide H refined with riding coordinates:
 C7(H7), C5(H5), C4(H4)
2.c Idealised Me refined as rotating group:
 C10(H10A,H10B,H10C)
;
_olex2_submission_special_instructions 'No special instructions were received'
_oxdiff_exptl_absorpt_empirical_details
;
Empirical correction (ABSPACK) includes:
- Absorption correction using spherical harmonics
- Frame scaling
;
_oxdiff_exptl_absorpt_empirical_full_max 1.714
_oxdiff_exptl_absorpt_empirical_full_min 0.589

loop_
_space_group_symop_id
_space_group_symop_operation_xyz
1 'x, y, z'
2 '-x, y+1/2, -z+1/2'
3 '-x, -y, -z'
4 'x, -y-1/2, z-1/2'

loop_
_atom_site_label
_atom_site_type_symbol
_atom_site_fract_x
_atom_site_fract_y
_atom_site_fract_z
_atom_site_U_iso_or_equiv
_atom_site_adp_type
_atom_site_occupancy
_atom_site_symmetry_multiplicity
_atom_site_calc_flag
_atom_site_refinement_flags
_atom_site_disorder_assembly
_atom_site_disorder_group
Cl1 Cl 0.41206(12) 0.35690(5) 0.05211(6) 0.0759(3) Uani 1 1 d . . .
O1 O -0.0771(2) 0.65292(11) 0.15374(10) 0.0494(4) Uani 1 1 d . . .
N1 N 0.1241(3) 0.64013(12) -0.00814(12) 0.0452(5) Uani 1 1 d . . .
O2 O 0.2413(2) 0.76335(11) 0.04384(11) 0.0546(5) Uani 1 1 d . . .
O3 O 0.0375(3) 0.71496(13) -0.12102(11) 0.0669(6) Uani 1 1 d . . .
C7 C 0.2636(3) 0.50122(15) 0.01708(16) 0.0501(6) Uani 1 1 d . . .
H7 H 0.2624 0.4864 -0.0397 0.060 Uiso 1 1 calc R . .
C9 C 0.0911(3) 0.64962(17) -0.09444(15) 0.0493(6) Uani 1 1 d . . .
C14 C -0.1473(3) 0.69067(15) 0.22294(15) 0.0464(6) Uani 1 1 d . . .
H14 H -0.0620 0.7290 0.2487 0.056 Uiso 1 1 calc R . .
C8 C 0.1971(3) 0.57514(14) 0.04113(14) 0.0415(5) Uani 1 1 d . . .
C2 C 0.0996(3) 0.67264(15) 0.13604(14) 0.0441(5) Uani 1 1 d . . .
H2 H 0.1565 0.7082 0.1792 0.053 Uiso 1 1 calc R . .
C6 C 0.3321(3) 0.45023(16) 0.08113(17) 0.0526(6) Uani 1 1 d . . .
C3 C 0.1963(3) 0.59494(15) 0.12699(14) 0.0426(5) Uani 1 1 d . . .
C5 C 0.3389(4) 0.47035(17) 0.16584(18) 0.0570(7) Uani 1 1 d . . .
H5 H 0.3886 0.4353 0.2067 0.068 Uiso 1 1 calc R . .
C1 C 0.0970(3) 0.70929(15) 0.04651(15) 0.0449(6) Uani 1 1 d . . .
H1 H -0.0135 0.7366 0.0307 0.054 Uiso 1 1 calc R . .
F4 F -0.0351(3) 0.59051(15) 0.31452(14) 0.1028(8) Uani 1 1 d . . .
F11 F 0.3647(4) 0.81083(15) -0.10735(16) 0.1117(9) Uani 1 1 d . . .
F10 F 0.3368(3) 0.93389(13) -0.07835(15) 0.1072(8) Uani 1 1 d . . .
F5 F -0.2886(3) 0.56871(13) 0.25564(15) 0.1021(7) Uani 1 1 d . . .
C4 C 0.2699(3) 0.54409(17) 0.18894(16) 0.0523(6) Uani 1 1 d . . .
H4 H 0.2732 0.5591 0.2457 0.063 Uiso 1 1 calc R . .
C11 C 0.2077(4) 0.84056(15) 0.00972(17) 0.0534(6) Uani 1 1 d . . .
H11 H 0.0990 0.8395 -0.0265 0.064 Uiso 1 1 calc R . .
F6 F -0.2511(3) 0.65542(15) 0.35500(13) 0.1018(7) Uani 1 1 d . . .
F12 F 0.5099(3) 0.86085(19) -0.00092(17) 0.1223(10) Uani 1 1 d . . .
F7 F 0.0582(4) 0.87852(18) 0.12489(17) 0.1310(11) Uani 1 1 d . . .
F9 F 0.3281(4) 0.90193(18) 0.13636(17) 0.1371(11) Uani 1 1 d . . .
F8 F 0.1649(5) 0.97447(14) 0.0544(2) 0.1437(12) Uani 1 1 d . . .
C10 C 0.1229(5) 0.58103(19) -0.15209(16) 0.0658(8) Uani 1 1 d . . .
H10A H 0.2459 0.5727 -0.1537 0.099 Uiso 1 1 calc R . .
H10B H 0.0732 0.5932 -0.2081 0.099 Uiso 1 1 calc R . .
H10C H 0.0703 0.5329 -0.1317 0.099 Uiso 1 1 calc R . .
F2 F -0.2709(4) 0.79041(18) 0.1355(2) 0.1322(11) Uani 1 1 d . . .
C15 C -0.1829(4) 0.6260(2) 0.28704(19) 0.0645(8) Uani 1 1 d . . .
C13 C 0.1913(6) 0.9004(2) 0.0813(2) 0.0839(10) Uani 1 1 d . . .
C16 C -0.3098(4) 0.7366(2) 0.1911(2) 0.0724(9) Uani 1 1 d . . .
F3 F -0.3833(4) 0.77345(18) 0.25307(17) 0.1275(10) Uani 1 1 d . . .
C12 C 0.3584(5) 0.86182(19) -0.0437(2) 0.0696(8) Uani 1 1 d . . .
F1 F -0.4298(3) 0.69082(17) 0.15250(17) 0.1124(8) Uani 1 1 d . . .

loop_
_atom_site_aniso_label
_atom_site_aniso_U_11
_atom_site_aniso_U_22
_atom_site_aniso_U_33
_atom_site_aniso_U_23
_atom_site_aniso_U_13
_atom_site_aniso_U_12
Cl1 0.0806(6) 0.0569(5) 0.0920(6) 0.0031(4) 0.0180(4) 0.0166(4)
O1 0.0413(9) 0.0643(11) 0.0435(9) -0.0160(8) 0.0090(7) -0.0073(8)
N1 0.0474(12) 0.0509(12) 0.0375(10) 0.0018(8) 0.0045(8) 0.0045(9)
O2 0.0489(11) 0.0525(10) 0.0618(11) 0.0126(8) 0.0005(8) -0.0022(8)
O3 0.0813(15) 0.0706(13) 0.0470(10) 0.0095(9) -0.0074(9) 0.0103(11)
C7 0.0520(15) 0.0535(15) 0.0458(13) -0.0015(11) 0.0091(11) 0.0019(12)
C9 0.0462(14) 0.0629(16) 0.0383(12) 0.0051(11) 0.0002(10) -0.0035(12)
C14 0.0431(14) 0.0550(14) 0.0417(12) -0.0115(10) 0.0073(10) -0.0037(11)
C8 0.0366(12) 0.0495(13) 0.0384(11) 0.0032(10) 0.0041(9) -0.0030(10)
C2 0.0399(13) 0.0540(14) 0.0386(12) -0.0019(10) 0.0041(9) -0.0056(11)
C6 0.0445(14) 0.0513(15) 0.0628(16) 0.0070(12) 0.0079(12) 0.0026(11)
C3 0.0367(12) 0.0513(14) 0.0398(12) 0.0009(10) 0.0028(9) -0.0034(10)
C5 0.0487(15) 0.0636(17) 0.0582(16) 0.0136(13) 0.0000(12) 0.0058(13)
C1 0.0409(13) 0.0499(14) 0.0439(12) 0.0005(10) 0.0025(10) 0.0023(11)
F4 0.0875(15) 0.1287(19) 0.0946(14) 0.0528(14) 0.0222(11) 0.0239(13)
F11 0.126(2) 0.1127(18) 0.1051(17) -0.0226(14) 0.0648(15) -0.0224(15)
F10 0.136(2) 0.0829(14) 0.1053(16) 0.0394(12) 0.0236(14) -0.0145(13)
F5 0.1063(18) 0.0819(14) 0.1207(18) -0.0037(12) 0.0266(13) -0.0356(13)
C4 0.0499(15) 0.0656(17) 0.0408(13) 0.0060(11) -0.0004(11) -0.0006(12)
C11 0.0624(17) 0.0462(14) 0.0515(14) 0.0039(11) 0.0044(12) 0.0021(12)
F6 0.1090(18) 0.1305(18) 0.0727(13) -0.0020(12) 0.0533(12) -0.0070(14)
F12 0.0687(14) 0.186(3) 0.1112(18) 0.0470(17) 0.0035(13) -0.0240(15)
F7 0.150(3) 0.143(2) 0.1083(19) -0.0486(16) 0.0667(18) -0.0170(19)
F9 0.165(3) 0.146(2) 0.0960(17) -0.0479(16) -0.0210(18) -0.022(2)
F8 0.217(4) 0.0657(15) 0.153(2) -0.0197(15) 0.046(2) 0.0278(17)
C10 0.079(2) 0.078(2) 0.0396(14) -0.0051(13) -0.0002(13) -0.0011(16)
F2 0.1020(19) 0.133(2) 0.163(2) 0.075(2) 0.0186(17) 0.0387(16)
C15 0.0609(19) 0.074(2) 0.0609(17) -0.0029(14) 0.0190(14) -0.0056(16)
C13 0.107(3) 0.067(2) 0.079(2) -0.0079(17) 0.020(2) 0.001(2)
C16 0.062(2) 0.080(2) 0.075(2) -0.0049(17) 0.0109(16) 0.0135(17)
F3 0.118(2) 0.146(2) 0.1210(19) -0.0349(16) 0.0254(15) 0.0652(18)
C12 0.079(2) 0.0649(19) 0.0658(19) 0.0118(15) 0.0092(16) -0.0083(16)
F1 0.0545(12) 0.158(2) 0.1205(18) -0.0197(16) -0.0205(12) 0.0067(13)

loop_
_atom_type_symbol
_atom_type_description
_atom_type_scat_dispersion_real
_atom_type_scat_dispersion_imag
_atom_type_scat_source
C C 0.0033 0.0016 'International Tables Vol C Tables 4.2.6.8 and 6.1.1.4'
H H 0.0000 0.0000 'International Tables Vol C Tables 4.2.6.8 and 6.1.1.4'
Cl Cl 0.1484 0.1585 'International Tables Vol C Tables 4.2.6.8 and 6.1.1.4'
F F 0.0171 0.0103 'International Tables Vol C Tables 4.2.6.8 and 6.1.1.4'
N N 0.0061 0.0033 'International Tables Vol C Tables 4.2.6.8 and 6.1.1.4'
O O 0.0106 0.0060 'International Tables Vol C Tables 4.2.6.8 and 6.1.1.4'

loop_
_geom_angle_atom_site_label_1
_geom_angle_atom_site_label_2
_geom_angle_atom_site_label_3
_geom_angle
_geom_angle_site_symmetry_1
_geom_angle_site_symmetry_3
_geom_angle_publ_flag
C14 O1 C2 118.24(18) . . ?
C9 N1 C8 131.8(2) . . ?
C9 N1 C1 118.3(2) . . ?
C8 N1 C1 109.66(18) . . ?
C11 O2 C1 117.2(2) . . ?
C8 C7 H7 121.3 . . ?
C8 C7 C6 117.5(2) . . ?
C6 C7 H7 121.3 . . ?
N1 C9 C10 119.6(2) . . ?
O3 C9 N1 118.4(2) . . ?
O3 C9 C10 122.1(2) . . ?
O1 C14 H14 109.1 . . ?
O1 C14 C15 107.9(2) . . ?
O1 C14 C16 108.6(2) . . ?
C15 C14 H14 109.1 . . ?
C15 C14 C16 113.0(2) . . ?
C16 C14 H14 109.1 . . ?
C7 C8 N1 130.9(2) . . ?
C7 C8 C3 120.0(2) . . ?
C3 C8 N1 109.1(2) . . ?
O1 C2 H2 112.3 . . ?
O1 C2 C3 107.93(19) . . ?
O1 C2 C1 108.50(19) . . ?
C3 C2 H2 112.3 . . ?
C3 C2 C1 102.88(19) . . ?
C1 C2 H2 112.3 . . ?
C7 C6 Cl1 118.0(2) . . ?
C5 C6 Cl1 118.9(2) . . ?
C5 C6 C7 123.2(2) . . ?
C8 C3 C2 109.3(2) . . ?
C4 C3 C8 121.1(2) . . ?
C4 C3 C2 129.5(2) . . ?
C6 C5 H5 120.7 . . ?
C6 C5 C4 118.7(2) . . ?
C4 C5 H5 120.7 . . ?
N1 C1 C2 104.13(19) . . ?
N1 C1 H1 111.7 . . ?
O2 C1 N1 109.1(2) . . ?
O2 C1 C2 108.37(18) . . ?
O2 C1 H1 111.7 . . ?
C2 C1 H1 111.7 . . ?
C3 C4 C5 119.5(2) . . ?
C3 C4 H4 120.2 . . ?
C5 C4 H4 120.2 . . ?
O2 C11 H11 109.5 . . ?
O2 C11 C13 109.2(2) . . ?
O2 C11 C12 107.2(2) . . ?
C13 C11 H11 109.5 . . ?
C13 C11 C12 111.8(3) . . ?
C12 C11 H11 109.5 . . ?
C9 C10 H10A 109.5 . . ?
C9 C10 H10B 109.5 . . ?
C9 C10 H10C 109.5 . . ?
H10A C10 H10B 109.5 . . ?
H10A C10 H10C 109.5 . . ?
H10B C10 H10C 109.5 . . ?
F4 C15 C14 109.8(2) . . ?
F5 C15 C14 113.0(3) . . ?
F5 C15 F4 107.3(3) . . ?
F5 C15 F6 107.3(3) . . ?
F6 C15 C14 112.8(3) . . ?
F6 C15 F4 106.2(3) . . ?
F7 C13 C11 108.7(3) . . ?
F9 C13 C11 113.6(3) . . ?
F9 C13 F7 105.9(3) . . ?
F8 C13 C11 112.8(3) . . ?
F8 C13 F7 108.5(4) . . ?
F8 C13 F9 107.2(4) . . ?
F2 C16 C14 109.9(3) . . ?
F2 C16 F3 108.7(3) . . ?
F2 C16 F1 105.6(3) . . ?
F3 C16 C14 111.9(3) . . ?
F1 C16 C14 113.7(3) . . ?
F1 C16 F3 106.6(3) . . ?
F11 C12 C11 110.3(3) . . ?
F10 C12 F11 105.7(3) . . ?
F10 C12 C11 111.1(3) . . ?
F12 C12 F11 107.9(3) . . ?
F12 C12 F10 107.9(3) . . ?
F12 C12 C11 113.5(3) . . ?

loop_
_geom_bond_atom_site_label_1
_geom_bond_atom_site_label_2
_geom_bond_distance
_geom_bond_site_symmetry_2
_geom_bond_publ_flag
Cl1 C6 1.735(3) . ?
O1 C14 1.402(3) . ?
O1 C2 1.448(3) . ?
N1 C9 1.379(3) . ?
N1 C8 1.419(3) . ?
N1 C1 1.457(3) . ?
O2 C1 1.430(3) . ?
O2 C11 1.402(3) . ?
O3 C9 1.220(3) . ?
C7 H7 0.9300 . ?
C7 C8 1.389(4) . ?
C7 C6 1.392(4) . ?
C9 C10 1.487(4) . ?
C14 H14 0.9800 . ?
C14 C15 1.512(4) . ?
C14 C16 1.519(4) . ?
C8 C3 1.397(3) . ?
C2 H2 0.9800 . ?
C2 C3 1.497(4) . ?
C2 C1 1.539(3) . ?
C6 C5 1.378(4) . ?
C3 C4 1.381(3) . ?
C5 H5 0.9300 . ?
C5 C4 1.389(4) . ?
C1 H1 0.9800 . ?
F4 C15 1.326(4) . ?
F11 C12 1.317(4) . ?
F10 C12 1.317(4) . ?
F5 C15 1.322(4) . ?
C4 H4 0.9300 . ?
C11 H11 0.9800 . ?
C11 C13 1.515(4) . ?
C11 C12 1.526(4) . ?
F6 C15 1.323(3) . ?
F12 C12 1.306(4) . ?
F7 C13 1.327(5) . ?
F9 C13 1.318(5) . ?
F8 C13 1.308(4) . ?
C10 H10A 0.9600 . ?
C10 H10B 0.9600 . ?
C10 H10C 0.9600 . ?
F2 C16 1.301(4) . ?
C16 F3 1.316(4) . ?
C16 F1 1.311(4) . ?

loop_
_geom_torsion_atom_site_label_1
_geom_torsion_atom_site_label_2
_geom_torsion_atom_site_label_3
_geom_torsion_atom_site_label_4
_geom_torsion
_geom_torsion_site_symmetry_1
_geom_torsion_site_symmetry_2
_geom_torsion_site_symmetry_3
_geom_torsion_site_symmetry_4
_geom_torsion_publ_flag
Cl1 C6 C5 C4 -178.1(2) . . . . ?
O1 C14 C15 F4 62.2(3) . . . . ?
O1 C14 C15 F5 -57.5(3) . . . . ?
O1 C14 C15 F6 -179.5(2) . . . . ?
O1 C14 C16 F2 -59.4(3) . . . . ?
O1 C14 C16 F3 179.7(3) . . . . ?
O1 C14 C16 F1 58.8(3) . . . . ?
O1 C2 C3 C8 96.7(2) . . . . ?
O1 C2 C3 C4 -80.1(3) . . . . ?
O1 C2 C1 N1 -92.4(2) . . . . ?
O1 C2 C1 O2 151.58(19) . . . . ?
N1 C8 C3 C2 6.8(3) . . . . ?
N1 C8 C3 C4 -176.1(2) . . . . ?
O2 C11 C13 F7 -61.6(4) . . . . ?
O2 C11 C13 F9 55.9(4) . . . . ?
O2 C11 C13 F8 178.1(3) . . . . ?
O2 C11 C12 F11 63.0(3) . . . . ?
O2 C11 C12 F10 179.9(3) . . . . ?
O2 C11 C12 F12 -58.2(3) . . . . ?
C7 C8 C3 C2 -173.3(2) . . . . ?
C7 C8 C3 C4 3.7(4) . . . . ?
C7 C6 C5 C4 1.8(4) . . . . ?
C9 N1 C8 C7 2.4(4) . . . . ?
C9 N1 C8 C3 -177.8(2) . . . . ?
C9 N1 C1 O2 -78.4(3) . . . . ?
C9 N1 C1 C2 166.1(2) . . . . ?
C14 O1 C2 C3 129.6(2) . . . . ?
C14 O1 C2 C1 -119.6(2) . . . . ?
C8 N1 C9 O3 -175.0(2) . . . . ?
C8 N1 C9 C10 4.5(4) . . . . ?
C8 N1 C1 O2 96.5(2) . . . . ?
C8 N1 C1 C2 -19.0(2) . . . . ?
C8 C7 C6 Cl1 178.85(19) . . . . ?
C8 C7 C6 C5 -1.0(4) . . . . ?
C8 C3 C4 C5 -2.9(4) . . . . ?
C2 O1 C14 C15 -115.6(2) . . . . ?
C2 O1 C14 C16 121.6(2) . . . . ?
C2 C3 C4 C5 173.5(2) . . . . ?
C6 C7 C8 N1 178.0(2) . . . . ?
C6 C7 C8 C3 -1.7(4) . . . . ?
C6 C5 C4 C3 0.2(4) . . . . ?
C3 C2 C1 N1 21.8(2) . . . . ?
C3 C2 C1 O2 -94.2(2) . . . . ?
C1 N1 C9 O3 -1.4(4) . . . . ?
C1 N1 C9 C10 178.0(2) . . . . ?
C1 N1 C8 C7 -171.6(2) . . . . ?
C1 N1 C8 C3 8.2(3) . . . . ?
C1 O2 C11 C13 98.7(3) . . . . ?
C1 O2 C11 C12 -140.0(2) . . . . ?
C1 C2 C3 C8 -17.9(3) . . . . ?
C1 C2 C3 C4 165.3(2) . . . . ?
C11 O2 C1 N1 115.9(2) . . . . ?
C11 O2 C1 C2 -131.4(2) . . . . ?
C15 C14 C16 F2 -179.1(3) . . . . ?
C15 C14 C16 F3 60.0(4) . . . . ?
C15 C14 C16 F1 -60.9(3) . . . . ?
C13 C11 C12 F11 -177.3(3) . . . . ?
C13 C11 C12 F10 -60.4(4) . . . . ?
C13 C11 C12 F12 61.5(4) . . . . ?
C16 C14 C15 F4 -177.6(3) . . . . ?
C16 C14 C15 F5 62.6(3) . . . . ?
C16 C14 C15 F6 -59.3(3) . . . . ?
C12 C11 C13 F7 179.9(3) . . . . ?
C12 C11 C13 F9 -62.5(4) . . . . ?
C12 C11 C13 F8 59.6(5) . . . . ?
